data_4518639
loop_
_publ_author_name
'Kosone, Takashi'
'Okuda, Syogo'
'Kawata, Masaya'
'Arai, Shunsuke'
'Kosuge, Ryota'
'Kawasaki, Takeshi'

_publ_section_title
;
 A New Systematic Construction of Novel Three-Dimensional Spin Crossover
 Coordination Polymers Based on the [AgI2(CN)3] Building Unit
;
_journal_name_full 'ACS Omega'
_journal_paper_doi 10.1021/acsomega.1c00892
_journal_year 2021
_chemical_formula_sum 'C17 H12 Ag3 Br2 Fe N7'
_chemical_formula_weight 853.62
_space_group_crystal_system monoclinic
_space_group_IT_number 15
_space_group_name_Hall '-C 2yc'
_space_group_name_H-M_alt 'C 1 2/c 1'
_atom_sites_solution_hydrogens geom
_cell_angle_alpha 90
_cell_angle_beta 101.1156(10)
_cell_angle_gamma 90
_cell_formula_units_Z 4
_cell_length_a 12.7439(7)
_cell_length_b 13.6462(8)
_cell_length_c 14.0322(8)
_cell_measurement_reflns_used 3356
_cell_measurement_temperature 296.(2)
_cell_measurement_theta_max 29.0712
_cell_measurement_theta_min 2.2090
_cell_volume 2394.5(2)
_computing_cell_refinement 'SAINT V8.34A (Bruker AXS Inc., 2013)'
_computing_data_reduction 'SAINT V8.34A (Bruker AXS Inc., 2013)'
_computing_structure_refinement 'SHELXL-2014/7 (Sheldrick, 2014)'
_diffrn_ambient_temperature 296.(2)
_diffrn_detector_area_resol_mean 8.3333
_diffrn_measured_fraction_theta_full 0.991
_diffrn_measured_fraction_theta_max 0.991
_diffrn_measurement_device_type 'CCD area detector'
_diffrn_measurement_method 'phi and omega scans'
_diffrn_radiation_monochromator graphite
_diffrn_radiation_type MoK\a
_diffrn_radiation_wavelength 0.71073
_diffrn_reflns_av_R_equivalents 0.0219
_diffrn_reflns_av_unetI/netI 0.0256
_diffrn_reflns_number 3466
_diffrn_reflns_theta_full 30.02
_diffrn_reflns_theta_max 30.02
_diffrn_reflns_theta_min 2.21
_diffrn_source 'fine-focus sealed tube'
_exptl_absorpt_coefficient_mu 6.366
_exptl_absorpt_correction_T_max 0.43
_exptl_absorpt_correction_T_min 0.37
_exptl_absorpt_correction_type multi-scan
_exptl_absorpt_process_details 'SADABS V2014/5 (Bruker AXS Inc.)'
_exptl_crystal_colour brown
_exptl_crystal_density_diffrn 2.368
_exptl_crystal_density_method 'not measured'
_exptl_crystal_description block
_exptl_crystal_F_000 1392
_exptl_crystal_size_max 0.200
_exptl_crystal_size_mid 0.190
_exptl_crystal_size_min 0.180
_refine_diff_density_max 0.537
_refine_diff_density_min -1.914
_refine_ls_extinction_method none
_refine_ls_goodness_of_fit_ref 1.412
_refine_ls_hydrogen_treatment constr
_refine_ls_matrix_type full
_refine_ls_number_parameters 141
_refine_ls_number_reflns 3466
_refine_ls_number_restraints 0
_refine_ls_restrained_S_all 1.412
_refine_ls_R_factor_all 0.0557
_refine_ls_R_factor_gt 0.0447
_refine_ls_shift/su_max 0.001
_refine_ls_shift/su_mean 0.000
_refine_ls_structure_factor_coef Fsqd
_refine_ls_weighting_details 'w=1/[\s^2^(Fo^2^)+(0.1000P)^2^+0.6820P] where P=(Fo^2^+2Fc^2^)/3'
_refine_ls_weighting_scheme calc
_refine_ls_wR_factor_gt 0.1913
_refine_ls_wR_factor_ref 0.1965
_reflns_number_gt 2814
_reflns_number_total 3466
_reflns_threshold_expression 'I > 2\s(I)'
_cod_data_source_file Fe_3Br5Me_Ag_296K.cif
_cod_data_source_block I
_cod_original_formula_sum 'C17 H12 Ag3 Fe Br2 N7'
_cod_database_code 4518639

loop_
_space_group_symop_operation_xyz
'x, y, z'
'-x, y, -z+1/2'
'x+1/2, y+1/2, z'
'-x+1/2, y+1/2, -z+1/2'
'-x, -y, -z'
'x, -y, z-1/2'
'-x+1/2, -y+1/2, -z'
'x+1/2, -y+1/2, z-1/2'

loop_
_atom_site_type_symbol
_atom_site_label
_atom_site_fract_x
_atom_site_fract_y
_atom_site_fract_z
_atom_site_U_iso_or_equiv
_atom_site_adp_type
_atom_site_calc_flag
_atom_site_refinement_flags_adp
_atom_site_refinement_flags_occupancy
_atom_site_refinement_flags_posn
_atom_site_occupancy
_atom_site_disorder_assembly
_atom_site_disorder_group
Ag Ag1 1.0 0.82741(5) 0.75 0.0487(2) Uani d T P S 1.0 . .
Ag Ag2 0.91732(5) 0.93667(5) 1.32508(4) 0.0609(2) Uani d . . . 1.0 . .
Fe Fe1 0.75 0.75 1.0 0.0256(2) Uani d . P S 1.0 . .
Br Br1 0.66398(11) 1.16208(9) 0.90442(12) 0.0789(5) Uani d . P . 0.705(3) A 1
C C6 0.32723(16) 0.8953(2) 0.81679(18) 0.0719(9) Uani d . P . 0.705(3) A 1
H H6A 0.3212 0.8261 0.8046 0.108 Uiso calc U P R 0.705(3) A 1
H H6B 0.3061 0.9302 0.7568 0.108 Uiso calc U P R 0.705(3) A 1
H H6C 0.2817 0.9136 0.8609 0.108 Uiso calc U P R 0.705(3) A 1
Br Br2 0.32723(16) 0.8953(2) 0.81679(18) 0.0719(9) Uani d . P . 0.295(3) A 2
C C10 0.66398(11) 1.16208(9) 0.90442(12) 0.0789(5) Uani d . P . 0.295(3) A 2
H H10A 0.7208 1.17 0.9597 0.118 Uiso calc U P R 0.295(3) A 2
H H10B 0.6093 1.2099 0.9068 0.118 Uiso calc U P R 0.295(3) A 2
H H10C 0.6916 1.1708 0.846 0.118 Uiso calc U P R 0.295(3) A 2
N N1 0.6361(3) 0.8692(4) 0.9451(3) 0.0356(9) Uani d . . . 1.0 . .
N N2 0.8540(4) 0.8008(4) 0.9073(4) 0.0408(10) Uani d . . . 1.0 . .
N N3 0.8200(4) 0.8399(4) 1.1198(3) 0.0423(11) Uani d . . . 1.0 . .
C C5 0.5324(5) 0.8513(5) 0.9083(5) 0.0438(13) Uani d . . . 1.0 . .
H H5 0.5069 0.7876 0.9093 0.053 Uiso calc U . R 1.0 . .
C C7 0.9035(5) 0.8162(5) 0.8514(4) 0.0405(12) Uani d . . . 1.0 . .
C C2 0.6072(6) 1.0389(5) 0.9057(5) 0.0496(15) Uani d . . . 1.0 . .
C C1 0.6741(5) 0.9625(4) 0.9445(4) 0.0386(11) Uani d . . . 1.0 . .
H H1 0.7456 0.9752 0.9703 0.046 Uiso calc U . R 1.0 . .
C C4 0.4625(5) 0.9248(5) 0.8690(4) 0.0478(15) Uani d . . . 1.0 . .
C C3 0.4996(5) 1.0206(5) 0.8697(4) 0.0469(14) Uani d . . . 1.0 . .
H H3 0.4532 1.0715 0.8465 0.056 Uiso calc U . R 1.0 . .
C C8 0.8538(5) 0.8783(5) 1.1932(4) 0.0448(13) Uani d . . . 1.0 . .
C C9 0.9796(7) 0.9833(6) 1.4642(5) 0.077(3) Uani d . P . 0.5 . .
N N4 0.9796(7) 0.9833(6) 1.4642(5) 0.077(3) Uani d . P . 0.5 . .

loop_
_atom_site_aniso_label
_atom_site_aniso_U_11
_atom_site_aniso_U_22
_atom_site_aniso_U_33
_atom_site_aniso_U_12
_atom_site_aniso_U_13
_atom_site_aniso_U_23
Ag1 0.0504(4) 0.0579(4) 0.0462(4) 0 0.0299(3) 0
Ag2 0.0700(4) 0.0692(4) 0.0344(3) 0.0141(3) -0.0129(2) -0.0228(2)
Fe1 0.0253(4) 0.0325(5) 0.0198(4) -0.0033(3) 0.0058(3) -0.0054(3)
Br1 0.0905(9) 0.0471(6) 0.1007(11) 0.0043(5) 0.0225(7) 0.0217(6)
C6 0.0502(12) 0.0960(19) 0.0643(14) 0.0089(11) -0.0016(9) -0.0005(12)
Br2 0.0502(12) 0.0960(19) 0.0643(14) 0.0089(11) -0.0016(9) -0.0005(12)
C10 0.0905(9) 0.0471(6) 0.1007(11) 0.0043(5) 0.0225(7) 0.0217(6)
N1 0.033(2) 0.042(2) 0.031(2) -0.0019(18) 0.0029(17) -0.0031(18)
N2 0.042(2) 0.047(3) 0.039(3) -0.003(2) 0.019(2) -0.002(2)
N3 0.048(3) 0.049(3) 0.029(2) -0.008(2) 0.005(2) -0.013(2)
C5 0.038(3) 0.053(3) 0.042(3) 0.002(2) 0.009(2) -0.012(3)
C7 0.044(3) 0.043(3) 0.038(3) 0.002(2) 0.016(2) -0.001(2)
C2 0.063(4) 0.050(3) 0.039(3) 0.006(3) 0.017(3) 0.007(3)
C1 0.044(3) 0.039(3) 0.031(3) 0.007(2) 0.004(2) 0.000(2)
C4 0.042(3) 0.068(4) 0.032(3) 0.009(3) 0.002(2) 0.000(3)
C3 0.057(3) 0.052(4) 0.031(3) 0.012(3) 0.008(2) 0.003(3)
C8 0.047(3) 0.054(4) 0.029(3) -0.006(3) -0.002(2) -0.009(2)
C9 0.098(5) 0.075(5) 0.041(3) 0.052(4) -0.029(3) -0.029(3)
N4 0.098(5) 0.075(5) 0.041(3) 0.052(4) -0.029(3) -0.029(3)

loop_
_atom_type_symbol
_atom_type_description
_atom_type_scat_dispersion_real
_atom_type_scat_dispersion_imag
_atom_type_scat_source
C C 0.0033 0.0016 'International Tables Vol C Tables 4.2.6.8 and 6.1.1.4'
H H 0.0000 0.0000 'International Tables Vol C Tables 4.2.6.8 and 6.1.1.4'
N N 0.0061 0.0033 'International Tables Vol C Tables 4.2.6.8 and 6.1.1.4'
O O 0.0106 0.0060 'International Tables Vol C Tables 4.2.6.8 and 6.1.1.4'
Fe Fe 0.3463 0.8444 'International Tables Vol C Tables 4.2.6.8 and 6.1.1.4'
Br Br -0.2901 2.4595 'International Tables Vol C Tables 4.2.6.8 and 6.1.1.4'
Ag Ag -0.8971 1.1015 'International Tables Vol C Tables 4.2.6.8 and 6.1.1.4'

loop_
_geom_angle_atom_site_label_1
_geom_angle_atom_site_label_2
_geom_angle_atom_site_label_3
_geom_angle_site_symmetry_1
_geom_angle_site_symmetry_3
_geom_angle
_geom_angle_publ_flag
C7 Ag1 C7 2_756 . 171.5(3) ?
C8 Ag2 C9 . . 174.7(3) ?
C8 Ag2 Ag2 . 2_757 66.71(18) ?
C9 Ag2 Ag2 . 2_757 115.7(3) ?
N3 Fe1 N3 7_667 . 180.0 ?
N3 Fe1 N2 7_667 . 85.5(2) ?
N3 Fe1 N2 . . 94.5(2) ?
N3 Fe1 N2 7_667 7_667 94.5(2) ?
N3 Fe1 N2 . 7_667 85.5(2) ?
N2 Fe1 N2 . 7_667 180.0 ?
N3 Fe1 N1 7_667 . 90.10(19) ?
N3 Fe1 N1 . . 89.90(19) ?
N2 Fe1 N1 . . 89.53(19) ?
N2 Fe1 N1 7_667 . 90.47(19) ?
N3 Fe1 N1 7_667 7_667 89.90(19) ?
N3 Fe1 N1 . 7_667 90.10(19) ?
N2 Fe1 N1 . 7_667 90.47(19) ?
N2 Fe1 N1 7_667 7_667 89.53(19) ?
N1 Fe1 N1 . 7_667 180.0 ?
C4 C6 H6A . . 109.5 ?
C4 C6 H6B . . 109.5 ?
H6A C6 H6B . . 109.5 ?
C4 C6 H6C . . 109.5 ?
H6A C6 H6C . . 109.5 ?
H6B C6 H6C . . 109.5 ?
C2 C10 H10A . . 109.5 ?
C2 C10 H10B . . 109.5 ?
H10A C10 H10B . . 109.5 ?
C2 C10 H10C . . 109.5 ?
H10A C10 H10C . . 109.5 ?
H10B C10 H10C . . 109.5 ?
C5 N1 C1 . . 119.4(5) ?
C5 N1 Fe1 . . 122.0(4) ?
C1 N1 Fe1 . . 118.6(3) ?
C7 N2 Fe1 . . 170.4(5) ?
C8 N3 Fe1 . . 170.3(5) ?
N1 C5 C4 . . 122.1(6) ?
N1 C5 H5 . . 119.0 ?
C4 C5 H5 . . 119.0 ?
N2 C7 Ag1 . . 173.2(6) ?
C1 C2 C3 . . 119.7(6) ?
C1 C2 C10 . . 118.6(5) ?
C3 C2 C10 . . 121.7(5) ?
C1 C2 Br1 . . 118.6(5) ?
C3 C2 Br1 . . 121.7(5) ?
N1 C1 C2 . . 120.8(6) ?
N1 C1 H1 . . 119.6 ?
C2 C1 H1 . . 119.6 ?
C5 C4 C3 . . 119.1(6) ?
C5 C4 Br2 . . 119.8(6) ?
C3 C4 Br2 . . 121.1(5) ?
C5 C4 C6 . . 119.8(6) ?
C3 C4 C6 . . 121.1(5) ?
C4 C3 C2 . . 118.8(6) ?
C4 C3 H3 . . 120.6 ?
C2 C3 H3 . . 120.6 ?
N3 C8 Ag2 . . 176.1(6) ?
N4 C9 C9 5_778 5_778 0 ?
N4 C9 Ag2 5_778 . 172.0(14) ?
C9 C9 Ag2 5_778 . 172.0(14) ?

loop_
_geom_bond_atom_site_label_1
_geom_bond_atom_site_label_2
_geom_bond_site_symmetry_2
_geom_bond_distance
_geom_bond_publ_flag
Ag1 C7 2_756 2.058(6) ?
Ag1 C7 . 2.058(6) ?
Ag2 C8 . 2.034(6) ?
Ag2 C9 . 2.061(6) ?
Ag2 Ag2 2_757 3.2547(13) ?
Fe1 N3 7_667 2.133(5) ?
Fe1 N3 . 2.133(5) ?
Fe1 N2 . 2.143(5) ?
Fe1 N2 7_667 2.143(5) ?
Fe1 N1 . 2.217(5) ?
Fe1 N1 7_667 2.217(5) ?
Br1 C2 . 1.832(7) ?
C6 C4 . 1.784(7) ?
C6 H6A . 0.96 ?
C6 H6B . 0.96 ?
C6 H6C . 0.96 ?
Br2 C4 . 1.784(7) ?
C10 C2 . 1.832(7) ?
C10 H10A . 0.96 ?
C10 H10B . 0.96 ?
C10 H10C . 0.96 ?
N1 C5 . 1.345(7) ?
N1 C1 . 1.363(8) ?
N2 C7 . 1.117(7) ?
N3 C8 . 1.161(7) ?
C5 C4 . 1.384(9) ?
C5 H5 . 0.93 ?
C2 C1 . 1.389(9) ?
C2 C3 . 1.390(10) ?
C1 H1 . 0.93 ?
C4 C3 . 1.388(10) ?
C3 H3 . 0.93 ?
C9 N4 5_778 1.133(12) ?
C9 C9 5_778 1.133(12) ?
